data_7009192
loop_
_publ_author_name
'Foley, Stephen R.'
'Yap, Glenn P. A.'
'Richeson, Darrin S.'

_publ_section_title
;
 Oxidative addition to M(II) (M&#x2005;=&#x2005;Ge, Sn) amidinate
 complexes: routes to group 14 chalcogenolates with hypervalent
 coordination environments
;
_journal_issue 10
_journal_name_full 'Journal of the Chemical Society, Dalton Transactions'
_journal_page_first 1663
_journal_paper_doi 10.1039/a909228e
_journal_year 2000
_chemical_formula_sum 'C32 H53 Ge N3 Se2 Si2'
_chemical_formula_weight 766.46
_chemical_name_systematic
; 
 ? 
;
_space_group_IT_number 14
_symmetry_cell_setting monoclinic
_symmetry_space_group_name_Hall '-P 2ybc'
_symmetry_space_group_name_H-M 'P 1 21/c 1'
_atom_sites_solution_hydrogens geom
_atom_sites_solution_primary direct
_atom_sites_solution_secondary difmap
_audit_creation_method SHELXL-97
_cell_angle_alpha 90.00
_cell_angle_beta 98.304(2)
_cell_angle_gamma 90.00
_cell_formula_units_Z 8
_cell_length_a 10.828(1)
_cell_length_b 25.140(3)
_cell_length_c 26.674(3)
_cell_measurement_reflns_used 'reflections from 60 data frames'
_cell_measurement_temperature 203(2)
_cell_measurement_theta_max 28.29
_cell_measurement_theta_min 1.47
_cell_volume 7185.0(14)
_computing_cell_refinement 'Bruker SMART'
_computing_data_collection 'Bruker SMART'
_computing_data_reduction 'Bruker SHELXTL'
_computing_molecular_graphics 'Bruker SHELXTL'
_computing_publication_material 'Bruker SHELXTL'
_computing_structure_refinement 'SHELXL-97 (Sheldrick, 1997)'
_computing_structure_solution 'SHELXS-97 (Sheldrick, 1990)'
_diffrn_ambient_temperature 203(2)
_diffrn_measured_fraction_theta_full 0.899
_diffrn_measured_fraction_theta_max 0.899
_diffrn_measurement_device_type 'CCD area detector'
_diffrn_measurement_method 'phi and omega scans'
_diffrn_radiation_monochromator graphite
_diffrn_radiation_source 'fine-focus sealed tube'
_diffrn_radiation_type MoK\a
_diffrn_radiation_wavelength 0.71073
_diffrn_reflns_av_R_equivalents 0.0766
_diffrn_reflns_av_sigmaI/netI 0.0901
_diffrn_reflns_limit_h_max 14
_diffrn_reflns_limit_h_min -14
_diffrn_reflns_limit_k_max 33
_diffrn_reflns_limit_k_min 0
_diffrn_reflns_limit_l_max 36
_diffrn_reflns_limit_l_min 0
_diffrn_reflns_number 56421
_diffrn_reflns_theta_full 28.77
_diffrn_reflns_theta_max 28.77
_diffrn_reflns_theta_min 1.54
_diffrn_standards_decay_% <1
_diffrn_standards_number '50 standard frames at start and end'
_exptl_absorpt_coefficient_mu 2.971
_exptl_absorpt_correction_T_max 0.801525
_exptl_absorpt_correction_T_min 0.577694
_exptl_absorpt_correction_type multi-scan
_exptl_absorpt_process_details 'Blessing, Acta Cryst. (1995) A51 33-38.'
_exptl_crystal_colour colourless
_exptl_crystal_density_diffrn 1.417
_exptl_crystal_density_method 'not measured'
_exptl_crystal_description block
_exptl_crystal_F_000 3152
_exptl_crystal_size_max .2
_exptl_crystal_size_mid .2
_exptl_crystal_size_min .1
_refine_diff_density_max 0.627
_refine_diff_density_min -0.548
_refine_diff_density_rms 0.096
_refine_ls_extinction_method none
_refine_ls_goodness_of_fit_ref 1.006
_refine_ls_hydrogen_treatment mixed
_refine_ls_matrix_type full
_refine_ls_number_parameters 721
_refine_ls_number_reflns 16791
_refine_ls_number_restraints 0
_refine_ls_restrained_S_all 1.006
_refine_ls_R_factor_all 0.0785
_refine_ls_R_factor_gt 0.0366
_refine_ls_shift/su_max 0.073
_refine_ls_shift/su_mean 0.004
_refine_ls_structure_factor_coef Fsqd
_refine_ls_weighting_details 'calc w=1/[\s^2^(Fo^2^)+(0.0200P)^2^+0.0000P] where P=(Fo^2^+2Fc^2^)/3'
_refine_ls_weighting_scheme calc
_refine_ls_wR_factor_gt 0.0610
_refine_ls_wR_factor_ref 0.0641
_reflns_number_gt 9809
_reflns_number_total 16791
_reflns_threshold_expression >2sigma(I)
_cod_data_source_file a909228e.txt
_cod_data_source_block dr068
_cod_depositor_comments
;
The following automatic conversions were performed:
'_symmetry_cell_setting' value 'Monoclinic' changed to 'monoclinic'
according to '/home/saulius/struct/CIF-dictionaries/cif_core.dic'
dictionary named 'cif_core.dic' version 2.4.1 from 2010-06-29.

Automatic conversion script
Id: cif_fix_enum 1527 2010-12-29 10:47:43Z saulius 
;
_cod_original_cell_volume 7185(1)
_cod_original_sg_symbol_H-M P2(1)/c
_cod_database_code 7009192

loop_
_symmetry_equiv_pos_as_xyz
'x, y, z'
'-x, y+1/2, -z+1/2'
'-x, -y, -z'
'x, -y-1/2, z-1/2'

loop_
_atom_site_label
_atom_site_type_symbol
_atom_site_fract_x
_atom_site_fract_y
_atom_site_fract_z
_atom_site_U_iso_or_equiv
_atom_site_adp_type
_atom_site_occupancy
_atom_site_symmetry_multiplicity
_atom_site_calc_flag
_atom_site_refinement_flags
_atom_site_disorder_assembly
_atom_site_disorder_group
Ge1 Ge 0.06648(3) 0.553348(12) 0.200401(12) 0.02178(8) Uani 1 1 d . . .
Ge2 Ge 0.51218(3) 0.806555(13) 0.035563(12) 0.02318(8) Uani 1 1 d . . .
Se1 Se 0.04608(3) 0.478388(13) 0.254369(13) 0.03193(9) Uani 1 1 d . . .
Se2 Se -0.13333(3) 0.590568(13) 0.178462(13) 0.03015(9) Uani 1 1 d . . .
Se3 Se 0.45142(3) 0.877813(13) -0.021972(13) 0.03506(9) Uani 1 1 d . . .
Se4 Se 0.33118(3) 0.778504(14) 0.067145(13) 0.03052(9) Uani 1 1 d . . .
Si1 Si 0.16857(9) 0.46506(4) 0.13409(4) 0.0330(2) Uani 1 1 d . . .
Si2 Si 0.16436(8) 0.58194(4) 0.10064(4) 0.0311(2) Uani 1 1 d . . .
Si3 Si 0.64177(8) 0.69695(4) 0.03629(4) 0.0300(2) Uani 1 1 d . . .
Si4 Si 0.59633(9) 0.75929(4) -0.06343(4) 0.0319(2) Uani 1 1 d . . .
N1 N 0.1787(2) 0.59783(10) 0.23962(9) 0.0246(6) Uani 1 1 d . . .
N2 N 0.0265(2) 0.65926(10) 0.24498(10) 0.0277(6) Uani 1 1 d . . .
N3 N 0.1347(2) 0.53242(9) 0.14425(9) 0.0246(6) Uani 1 1 d . . .
N4 N 0.6355(2) 0.83520(10) 0.08451(9) 0.0244(6) Uani 1 1 d . . .
N5 N 0.5058(2) 0.82714(10) 0.14422(9) 0.0253(6) Uani 1 1 d . . .
N6 N 0.5830(2) 0.75343(9) 0.00121(9) 0.0254(6) Uani 1 1 d . . .
C1 C 0.3764(3) 0.55251(13) 0.28253(12) 0.0343(8) Uani 1 1 d . . .
H1A H 0.3284 0.5195 0.2835 0.041 Uiso 1 1 calc R . .
H1B H 0.3771 0.5708 0.3150 0.041 Uiso 1 1 calc R . .
C2 C 0.5100(3) 0.53931(15) 0.27469(15) 0.0496(11) Uani 1 1 d . . .
H2B H 0.5501 0.5183 0.3034 0.060 Uiso 1 1 calc R . .
H2C H 0.5083 0.5178 0.2440 0.060 Uiso 1 1 calc R . .
C3 C 0.5859(3) 0.58953(16) 0.26980(15) 0.0552(11) Uani 1 1 d . . .
H3A H 0.5939 0.6096 0.3016 0.066 Uiso 1 1 calc R . .
H3B H 0.6699 0.5798 0.2634 0.066 Uiso 1 1 calc R . .
C4 C 0.5233(3) 0.62378(16) 0.22691(15) 0.0571(12) Uani 1 1 d . . .
H4A H 0.5223 0.6047 0.1948 0.068 Uiso 1 1 calc R . .
H4B H 0.5717 0.6565 0.2252 0.068 Uiso 1 1 calc R . .
C5 C 0.3908(3) 0.63803(14) 0.23373(14) 0.0435(10) Uani 1 1 d . . .
H5B H 0.3518 0.6584 0.2043 0.052 Uiso 1 1 calc R . .
H5C H 0.3920 0.6604 0.2639 0.052 Uiso 1 1 calc R . .
C6 C 0.3142(3) 0.58805(12) 0.23942(12) 0.0284(8) Uani 1 1 d . . .
H6A H 0.3186 0.5674 0.2081 0.034 Uiso 1 1 calc R . .
C7 C -0.1694(3) 0.69222(13) 0.26871(15) 0.0440(10) Uani 1 1 d . . .
H7A H -0.1790 0.6602 0.2887 0.053 Uiso 1 1 calc R . .
H7B H -0.2093 0.6856 0.2339 0.053 Uiso 1 1 calc R . .
C8 C -0.2342(3) 0.73889(14) 0.29079(15) 0.0512(11) Uani 1 1 d . . .
H8A H -0.3232 0.7309 0.2895 0.061 Uiso 1 1 calc R . .
H8B H -0.1985 0.7439 0.3264 0.061 Uiso 1 1 calc R . .
C9 C -0.2190(3) 0.78925(14) 0.26169(14) 0.0473(10) Uani 1 1 d . . .
H9A H -0.2572 0.8190 0.2775 0.057 Uiso 1 1 calc R . .
H9B H -0.2617 0.7855 0.2269 0.057 Uiso 1 1 calc R . .
C10 C -0.0809(3) 0.80082(13) 0.26095(15) 0.0472(10) Uani 1 1 d . . .
H10A H -0.0726 0.8321 0.2398 0.057 Uiso 1 1 calc R . .
H10B H -0.0406 0.8089 0.2954 0.057 Uiso 1 1 calc R . .
C11 C -0.0160(3) 0.75376(12) 0.24042(14) 0.0382(9) Uani 1 1 d . . .
H11A H -0.0496 0.7487 0.2046 0.046 Uiso 1 1 calc R . .
H11B H 0.0733 0.7615 0.2426 0.046 Uiso 1 1 calc R . .
C12 C -0.0325(3) 0.70322(12) 0.26881(12) 0.0299(8) Uani 1 1 d . . .
H12A H 0.0086 0.7072 0.3043 0.036 Uiso 1 1 calc R . .
C13 C 0.1317(3) 0.64051(12) 0.26443(12) 0.0259(7) Uani 1 1 d . . .
C14 C 0.2032(3) 0.65861(13) 0.31452(13) 0.0417(9) Uani 1 1 d . . .
H14A H 0.1599 0.6882 0.3275 0.063 Uiso 1 1 calc R . .
H14B H 0.2864 0.6697 0.3096 0.063 Uiso 1 1 calc R . .
H14C H 0.2092 0.6295 0.3386 0.063 Uiso 1 1 calc R . .
C15 C -0.0668(3) 0.54897(15) 0.32052(14) 0.0457(10) Uani 1 1 d . . .
H15A H -0.1337 0.5510 0.2939 0.055 Uiso 1 1 calc R . .
C16 C -0.0727(4) 0.57631(15) 0.36556(16) 0.0531(11) Uani 1 1 d . . .
H16A H -0.1424 0.5976 0.3689 0.064 Uiso 1 1 calc R . .
C17 C 0.0225(4) 0.57220(15) 0.40468(15) 0.0550(11) Uani 1 1 d . . .
H17A H 0.0176 0.5903 0.4352 0.066 Uiso 1 1 calc R . .
C18 C 0.1255(4) 0.54189(15) 0.40000(14) 0.0532(11) Uani 1 1 d . . .
H18A H 0.1902 0.5386 0.4274 0.064 Uiso 1 1 calc R . .
C19 C 0.1335(3) 0.51647(14) 0.35509(13) 0.0426(9) Uani 1 1 d . . .
H19A H 0.2058 0.4970 0.3514 0.051 Uiso 1 1 calc R . .
C20 C 0.0367(3) 0.51890(12) 0.31495(12) 0.0278(8) Uani 1 1 d . . .
C21 C -0.2676(3) 0.49126(14) 0.16760(13) 0.0420(10) Uani 1 1 d . . .
H21A H -0.2542 0.4908 0.2032 0.050 Uiso 1 1 calc R . .
C22 C -0.3385(3) 0.45117(16) 0.14101(16) 0.0574(11) Uani 1 1 d . . .
H22A H -0.3726 0.4238 0.1587 0.069 Uiso 1 1 calc R . .
C23 C -0.3582(4) 0.45188(17) 0.08948(17) 0.0622(12) Uani 1 1 d . . .
H23A H -0.4063 0.4250 0.0715 0.075 Uiso 1 1 calc R . .
C24 C -0.3080(4) 0.49163(18) 0.06370(15) 0.0657(13) Uani 1 1 d . . .
H24A H -0.3213 0.4919 0.0281 0.079 Uiso 1 1 calc R . .
C25 C -0.2383(3) 0.53105(15) 0.08983(14) 0.0480(10) Uani 1 1 d . . .
H25A H -0.2043 0.5583 0.0719 0.058 Uiso 1 1 calc R . .
C26 C -0.2174(3) 0.53130(13) 0.14196(13) 0.0304(8) Uani 1 1 d . . .
C27 C 0.2183(4) 0.45407(14) 0.07040(13) 0.0551(11) Uani 1 1 d . . .
H27A H 0.1523 0.4655 0.0441 0.083 Uiso 1 1 calc R . .
H27B H 0.2351 0.4166 0.0661 0.083 Uiso 1 1 calc R . .
H27C H 0.2934 0.4744 0.0681 0.083 Uiso 1 1 calc R . .
C28 C 0.3010(3) 0.44103(13) 0.18083(13) 0.0471(10) Uani 1 1 d . . .
H28A H 0.2820 0.4466 0.2149 0.071 Uiso 1 1 calc R . .
H28B H 0.3760 0.4606 0.1765 0.071 Uiso 1 1 calc R . .
H28C H 0.3141 0.4034 0.1755 0.071 Uiso 1 1 calc R . .
C29 C 0.0291(3) 0.42212(13) 0.13484(15) 0.0521(11) Uani 1 1 d . . .
H29A H -0.0024 0.4265 0.1668 0.078 Uiso 1 1 calc R . .
H29B H 0.0520 0.3852 0.1308 0.078 Uiso 1 1 calc R . .
H29C H -0.0350 0.4323 0.1073 0.078 Uiso 1 1 calc R . .
C30 C 0.3341(3) 0.58137(15) 0.09368(14) 0.0475(10) Uani 1 1 d . . .
H30A H 0.3572 0.5463 0.0830 0.071 Uiso 1 1 calc R . .
H30B H 0.3835 0.5901 0.1259 0.071 Uiso 1 1 calc R . .
H30C H 0.3496 0.6074 0.0685 0.071 Uiso 1 1 calc R . .
C31 C 0.1256(3) 0.65008(12) 0.12105(13) 0.0368(9) Uani 1 1 d . . .
H31A H 0.0379 0.6517 0.1249 0.055 Uiso 1 1 calc R . .
H31B H 0.1426 0.6757 0.0957 0.055 Uiso 1 1 calc R . .
H31C H 0.1761 0.6584 0.1532 0.055 Uiso 1 1 calc R . .
C32 C 0.0685(3) 0.57122(14) 0.03715(13) 0.0474(10) Uani 1 1 d . . .
H32A H 0.0847 0.5360 0.0249 0.071 Uiso 1 1 calc R . .
H32B H 0.0905 0.5977 0.0135 0.071 Uiso 1 1 calc R . .
H32C H -0.0194 0.5745 0.0402 0.071 Uiso 1 1 calc R . .
C33 C 0.8034(3) 0.89181(13) 0.05320(13) 0.0338(8) Uani 1 1 d . . .
H33A H 0.7991 0.9187 0.0795 0.041 Uiso 1 1 calc R . .
H33B H 0.7448 0.9021 0.0233 0.041 Uiso 1 1 calc R . .
C34 C 0.9359(3) 0.89024(15) 0.03954(13) 0.0435(10) Uani 1 1 d . . .
H34A H 0.9379 0.8668 0.0103 0.052 Uiso 1 1 calc R . .
H34B H 0.9604 0.9260 0.0302 0.052 Uiso 1 1 calc R . .
C35 C 1.0279(3) 0.87000(15) 0.08417(14) 0.0475(10) Uani 1 1 d . . .
H35A H 1.1120 0.8689 0.0746 0.057 Uiso 1 1 calc R . .
H35B H 1.0294 0.8946 0.1128 0.057 Uiso 1 1 calc R . .
C36 C 0.9925(3) 0.81561(15) 0.09993(14) 0.0451(10) Uani 1 1 d . . .
H36A H 1.0524 0.8038 0.1289 0.054 Uiso 1 1 calc R . .
H36B H 0.9964 0.7906 0.0720 0.054 Uiso 1 1 calc R . .
C37 C 0.8617(3) 0.81495(14) 0.11446(13) 0.0372(9) Uani 1 1 d . . .
H37A H 0.8609 0.8359 0.1454 0.045 Uiso 1 1 calc R . .
H37B H 0.8388 0.7783 0.1216 0.045 Uiso 1 1 calc R . .
C38 C 0.7652(3) 0.83781(13) 0.07220(12) 0.0294(8) Uani 1 1 d . . .
H38A H 0.7660 0.8133 0.0432 0.035 Uiso 1 1 calc R . .
C39 C 0.3538(3) 0.88723(13) 0.17333(12) 0.0354(8) Uani 1 1 d . . .
H39A H 0.3921 0.9178 0.1588 0.042 Uiso 1 1 calc R . .
H39B H 0.2895 0.8728 0.1473 0.042 Uiso 1 1 calc R . .
C40 C 0.2934(3) 0.90556(14) 0.21843(14) 0.0453(10) Uani 1 1 d . . .
H40A H 0.3559 0.9234 0.2430 0.054 Uiso 1 1 calc R . .
H40B H 0.2272 0.9312 0.2070 0.054 Uiso 1 1 calc R . .
C41 C 0.2388(3) 0.85895(15) 0.24373(15) 0.0531(11) Uani 1 1 d . . .
H41A H 0.2054 0.8714 0.2739 0.064 Uiso 1 1 calc R . .
H41B H 0.1698 0.8436 0.2204 0.064 Uiso 1 1 calc R . .
C42 C 0.3372(4) 0.81639(15) 0.25898(14) 0.0517(11) Uani 1 1 d . . .
H42A H 0.2985 0.7858 0.2734 0.062 Uiso 1 1 calc R . .
H42B H 0.4019 0.8306 0.2850 0.062 Uiso 1 1 calc R . .
C43 C 0.3966(3) 0.79839(13) 0.21317(13) 0.0385(9) Uani 1 1 d . . .
H43A H 0.4620 0.7722 0.2240 0.046 Uiso 1 1 calc R . .
H43B H 0.3332 0.7813 0.1885 0.046 Uiso 1 1 calc R . .
C44 C 0.4526(3) 0.84507(13) 0.18842(12) 0.0290(8) Uani 1 1 d . . .
H44A H 0.5199 0.8607 0.2131 0.035 Uiso 1 1 calc R . .
C45 C 0.6007(3) 0.84976(12) 0.13082(12) 0.0258(7) Uani 1 1 d . . .
C46 C 0.6727(3) 0.89390(12) 0.16124(12) 0.0332(8) Uani 1 1 d . . .
H46A H 0.6377 0.8998 0.1923 0.050 Uiso 1 1 calc R . .
H46B H 0.6666 0.9264 0.1414 0.050 Uiso 1 1 calc R . .
H46C H 0.7596 0.8837 0.1695 0.050 Uiso 1 1 calc R . .
C47 C 0.5034(3) 0.96214(13) 0.05236(13) 0.0376(9) Uani 1 1 d . . .
H47A H 0.5876 0.9565 0.0490 0.045 Uiso 1 1 calc R . .
C48 C 0.4711(3) 1.00262(14) 0.08270(13) 0.0437(10) Uani 1 1 d . . .
H48A H 0.5338 1.0242 0.1003 0.052 Uiso 1 1 calc R . .
C49 C 0.3480(4) 1.01181(14) 0.08748(14) 0.0456(10) Uani 1 1 d . . .
H49A H 0.3264 1.0400 0.1077 0.055 Uiso 1 1 calc R . .
C50 C 0.2564(3) 0.97930(15) 0.06234(14) 0.0488(10) Uani 1 1 d . . .
H50A H 0.1722 0.9850 0.0659 0.059 Uiso 1 1 calc R . .
C51 C 0.2886(3) 0.93810(14) 0.03168(13) 0.0397(9) Uani 1 1 d . . .
H51A H 0.2262 0.9161 0.0144 0.048 Uiso 1 1 calc R . .
C52 C 0.4117(3) 0.92966(12) 0.02677(12) 0.0327(8) Uani 1 1 d . . .
C53 C 0.1585(3) 0.79043(14) -0.02615(13) 0.0379(9) Uani 1 1 d . . .
H53A H 0.1547 0.8263 -0.0165 0.045 Uiso 1 1 calc R . .
C54 C 0.0858(3) 0.77255(16) -0.07008(13) 0.0457(10) Uani 1 1 d . . .
H54A H 0.0336 0.7965 -0.0902 0.055 Uiso 1 1 calc R . .
C55 C 0.0894(4) 0.72047(17) -0.08435(15) 0.0586(12) Uani 1 1 d . . .
H55A H 0.0400 0.7087 -0.1142 0.070 Uiso 1 1 calc R . .
C56 C 0.1657(4) 0.68525(15) -0.05492(15) 0.0605(12) Uani 1 1 d . . .
H56A H 0.1681 0.6493 -0.0645 0.073 Uiso 1 1 calc R . .
C57 C 0.2391(3) 0.70293(14) -0.01094(14) 0.0457(10) Uani 1 1 d . . .
H57A H 0.2910 0.6788 0.0091 0.055 Uiso 1 1 calc R . .
C58 C 0.2367(3) 0.75530(13) 0.00346(12) 0.0300(8) Uani 1 1 d . . .
C59 C 0.6151(3) 0.69985(13) 0.10392(12) 0.0398(9) Uani 1 1 d . . .
H59A H 0.5265 0.7034 0.1054 0.060 Uiso 1 1 calc R . .
H59B H 0.6592 0.7302 0.1204 0.060 Uiso 1 1 calc R . .
H59C H 0.6459 0.6675 0.1211 0.060 Uiso 1 1 calc R . .
C60 C 0.5639(3) 0.63438(13) 0.00932(13) 0.0408(9) Uani 1 1 d . . .
H60A H 0.5730 0.6315 -0.0262 0.061 Uiso 1 1 calc R . .
H60B H 0.4759 0.6355 0.0127 0.061 Uiso 1 1 calc R . .
H60C H 0.6025 0.6039 0.0275 0.061 Uiso 1 1 calc R . .
C61 C 0.8138(3) 0.69050(14) 0.03556(14) 0.0476(10) Uani 1 1 d . . .
H61A H 0.8302 0.6890 0.0008 0.071 Uiso 1 1 calc R . .
H61B H 0.8439 0.6582 0.0531 0.071 Uiso 1 1 calc R . .
H61C H 0.8563 0.7210 0.0524 0.071 Uiso 1 1 calc R . .
C62 C 0.6584(4) 0.69777(14) -0.08976(13) 0.0539(11) Uani 1 1 d . . .
H62A H 0.6029 0.6682 -0.0860 0.081 Uiso 1 1 calc R . .
H62B H 0.7407 0.6900 -0.0716 0.081 Uiso 1 1 calc R . .
H62C H 0.6640 0.7030 -0.1254 0.081 Uiso 1 1 calc R . .
C63 C 0.4429(3) 0.77005(15) -0.10312(13) 0.0520(11) Uani 1 1 d . . .
H63A H 0.4178 0.8068 -0.1004 0.078 Uiso 1 1 calc R . .
H63B H 0.3810 0.7469 -0.0916 0.078 Uiso 1 1 calc R . .
H63C H 0.4497 0.7620 -0.1382 0.078 Uiso 1 1 calc R . .
C64 C 0.7085(3) 0.81346(14) -0.07391(13) 0.0509(10) Uani 1 1 d . . .
H64A H 0.6694 0.8478 -0.0708 0.076 Uiso 1 1 calc R . .
H64B H 0.7318 0.8100 -0.1075 0.076 Uiso 1 1 calc R . .
H64C H 0.7825 0.8107 -0.0488 0.076 Uiso 1 1 calc R . .

loop_
_atom_site_aniso_label
_atom_site_aniso_U_11
_atom_site_aniso_U_22
_atom_site_aniso_U_33
_atom_site_aniso_U_23
_atom_site_aniso_U_13
_atom_site_aniso_U_12
Ge1 0.02150(16) 0.02052(18) 0.02316(19) -0.00123(16) 0.00271(14) -0.00181(14)
Ge2 0.02227(17) 0.02376(19) 0.02326(19) -0.00042(16) 0.00251(14) 0.00001(15)
Se1 0.0427(2) 0.02358(18) 0.0303(2) 0.00159(16) 0.00781(16) -0.00393(16)
Se2 0.02296(16) 0.02943(19) 0.0370(2) -0.00363(17) 0.00089(14) 0.00032(14)
Se3 0.0466(2) 0.0295(2) 0.0287(2) 0.00377(17) 0.00409(16) 0.00725(16)
Se4 0.02433(17) 0.0389(2) 0.0285(2) -0.00290(17) 0.00424(14) -0.00469(15)
Si1 0.0424(6) 0.0258(5) 0.0316(6) -0.0041(5) 0.0084(4) 0.0041(4)
Si2 0.0358(5) 0.0318(6) 0.0266(5) 0.0035(5) 0.0080(4) -0.0015(4)
Si3 0.0319(5) 0.0270(5) 0.0308(6) 0.0027(5) 0.0033(4) 0.0045(4)
Si4 0.0407(5) 0.0312(5) 0.0244(6) -0.0004(5) 0.0072(4) 0.0041(4)
N1 0.0207(13) 0.0243(15) 0.0280(16) -0.0051(13) 0.0007(11) -0.0013(11)
N2 0.0242(14) 0.0275(15) 0.0311(17) -0.0078(13) 0.0034(12) 0.0003(12)
N3 0.0279(14) 0.0218(14) 0.0251(16) -0.0029(12) 0.0072(11) 0.0002(11)
N4 0.0193(13) 0.0329(16) 0.0221(15) -0.0050(13) 0.0062(11) -0.0033(11)
N5 0.0262(14) 0.0289(15) 0.0218(15) -0.0020(13) 0.0070(12) -0.0003(12)
N6 0.0258(14) 0.0262(15) 0.0246(15) 0.0001(12) 0.0052(11) 0.0066(12)
C1 0.0327(19) 0.033(2) 0.035(2) 0.0024(17) -0.0006(15) 0.0070(16)
C2 0.034(2) 0.057(3) 0.053(3) -0.007(2) -0.0087(18) 0.0169(19)
C3 0.0206(18) 0.082(3) 0.059(3) -0.003(3) -0.0056(18) 0.001(2)
C4 0.027(2) 0.078(3) 0.065(3) 0.014(3) 0.0008(19) -0.011(2)
C5 0.0284(19) 0.051(2) 0.049(2) 0.013(2) -0.0010(17) -0.0094(17)
C6 0.0225(16) 0.0326(19) 0.029(2) -0.0054(16) 0.0005(14) -0.0006(14)
C7 0.043(2) 0.031(2) 0.063(3) 0.002(2) 0.0252(19) 0.0040(17)
C8 0.054(2) 0.048(2) 0.057(3) 0.000(2) 0.026(2) 0.015(2)
C9 0.055(2) 0.041(2) 0.047(3) 0.000(2) 0.0128(19) 0.0184(19)
C10 0.059(3) 0.027(2) 0.053(3) 0.0018(19) 0.001(2) 0.0078(18)
C11 0.036(2) 0.030(2) 0.050(2) 0.0010(18) 0.0091(17) -0.0008(16)
C12 0.0322(18) 0.0295(19) 0.0264(19) -0.0063(16) -0.0012(15) 0.0046(15)
C13 0.0266(17) 0.0240(18) 0.0269(19) 0.0018(15) 0.0030(14) -0.0055(14)
C14 0.039(2) 0.037(2) 0.045(2) -0.0118(19) -0.0092(17) 0.0035(17)
C15 0.042(2) 0.063(3) 0.034(2) 0.002(2) 0.0096(17) 0.010(2)
C16 0.053(2) 0.057(3) 0.055(3) 0.002(2) 0.027(2) 0.017(2)
C17 0.090(3) 0.044(3) 0.036(3) -0.009(2) 0.025(2) -0.008(2)
C18 0.070(3) 0.058(3) 0.030(2) -0.005(2) 0.000(2) 0.010(2)
C19 0.046(2) 0.045(2) 0.036(2) 0.003(2) 0.0041(18) 0.0138(18)
C20 0.0357(19) 0.0238(18) 0.0244(19) 0.0063(15) 0.0064(15) -0.0019(15)
C21 0.040(2) 0.054(3) 0.030(2) -0.0005(19) 0.0007(17) -0.0185(18)
C22 0.059(3) 0.056(3) 0.055(3) 0.002(2) -0.001(2) -0.026(2)
C23 0.060(3) 0.059(3) 0.061(3) -0.015(3) -0.009(2) -0.025(2)
C24 0.080(3) 0.080(3) 0.034(3) -0.017(2) -0.002(2) -0.017(3)
C25 0.054(2) 0.051(3) 0.040(3) 0.003(2) 0.0072(19) -0.015(2)
C26 0.0228(17) 0.037(2) 0.031(2) -0.0039(17) 0.0009(15) -0.0021(15)
C27 0.082(3) 0.046(2) 0.041(2) -0.009(2) 0.020(2) 0.020(2)
C28 0.054(2) 0.040(2) 0.048(3) 0.003(2) 0.0078(19) 0.0202(19)
C29 0.063(3) 0.031(2) 0.063(3) -0.014(2) 0.012(2) -0.0058(19)
C30 0.042(2) 0.054(3) 0.050(3) 0.007(2) 0.0187(18) -0.0041(19)
C31 0.044(2) 0.032(2) 0.034(2) 0.0082(17) 0.0064(17) -0.0033(16)
C32 0.056(2) 0.048(2) 0.037(2) 0.0020(19) 0.0022(19) 0.0037(19)
C33 0.0305(18) 0.040(2) 0.032(2) 0.0001(17) 0.0078(15) -0.0048(16)
C34 0.032(2) 0.055(3) 0.045(2) 0.002(2) 0.0118(17) -0.0103(18)
C35 0.0279(19) 0.063(3) 0.052(3) -0.001(2) 0.0075(17) -0.0090(19)
C36 0.0240(18) 0.066(3) 0.044(2) 0.006(2) -0.0002(16) -0.0004(18)
C37 0.0322(19) 0.048(2) 0.032(2) 0.0063(18) 0.0061(16) -0.0024(17)
C38 0.0229(17) 0.037(2) 0.029(2) -0.0012(17) 0.0066(14) -0.0002(15)
C39 0.0355(19) 0.035(2) 0.038(2) 0.0010(17) 0.0133(16) -0.0019(16)
C40 0.045(2) 0.041(2) 0.054(3) -0.008(2) 0.0206(19) 0.0013(18)
C41 0.049(2) 0.062(3) 0.054(3) -0.013(2) 0.026(2) -0.012(2)
C42 0.062(3) 0.056(3) 0.043(3) 0.005(2) 0.026(2) -0.013(2)
C43 0.044(2) 0.038(2) 0.035(2) 0.0061(18) 0.0106(17) 0.0008(17)
C44 0.0255(17) 0.037(2) 0.0246(19) -0.0001(16) 0.0043(14) -0.0041(15)
C45 0.0243(17) 0.0277(19) 0.0245(19) 0.0027(15) 0.0009(14) 0.0017(14)
C46 0.0371(19) 0.038(2) 0.025(2) -0.0081(16) 0.0078(15) -0.0132(16)
C47 0.040(2) 0.031(2) 0.041(2) 0.0012(18) 0.0038(17) -0.0009(16)
C48 0.055(3) 0.032(2) 0.039(2) -0.0029(19) -0.0096(19) -0.0031(18)
C49 0.066(3) 0.028(2) 0.042(2) -0.0024(19) 0.007(2) 0.0091(19)
C50 0.045(2) 0.047(2) 0.057(3) 0.002(2) 0.016(2) 0.009(2)
C51 0.044(2) 0.035(2) 0.040(2) -0.0016(18) 0.0049(17) -0.0009(17)
C52 0.046(2) 0.0224(18) 0.029(2) 0.0081(16) 0.0038(16) 0.0060(16)
C53 0.0337(19) 0.036(2) 0.042(2) -0.0021(18) 0.0004(17) 0.0000(16)
C54 0.041(2) 0.054(3) 0.038(2) 0.007(2) -0.0091(17) -0.0055(19)
C55 0.066(3) 0.057(3) 0.044(3) -0.006(2) -0.020(2) -0.020(2)
C56 0.084(3) 0.039(2) 0.052(3) -0.011(2) -0.012(2) -0.014(2)
C57 0.047(2) 0.036(2) 0.049(3) 0.000(2) -0.0075(19) -0.0050(18)
C58 0.0275(17) 0.035(2) 0.028(2) -0.0007(17) 0.0041(15) -0.0084(15)
C59 0.049(2) 0.034(2) 0.035(2) 0.0122(18) 0.0016(17) 0.0074(17)
C60 0.047(2) 0.033(2) 0.044(2) 0.0015(18) 0.0114(18) 0.0000(17)
C61 0.037(2) 0.041(2) 0.062(3) 0.002(2) -0.0012(18) 0.0118(18)
C62 0.086(3) 0.044(2) 0.036(2) 0.003(2) 0.024(2) 0.014(2)
C63 0.062(3) 0.061(3) 0.030(2) -0.013(2) -0.0047(19) 0.013(2)
C64 0.066(3) 0.052(3) 0.039(2) 0.001(2) 0.021(2) -0.006(2)

loop_
_atom_type_symbol
_atom_type_description
_atom_type_scat_dispersion_real
_atom_type_scat_dispersion_imag
_atom_type_scat_source
C C 0.0033 0.0016 'International Tables Vol C Tables 4.2.6.8 and 6.1.1.4'
H H 0.0000 0.0000 'International Tables Vol C Tables 4.2.6.8 and 6.1.1.4'
N N 0.0061 0.0033 'International Tables Vol C Tables 4.2.6.8 and 6.1.1.4'
Si Si 0.0817 0.0704 'International Tables Vol C Tables 4.2.6.8 and 6.1.1.4'
Ge Ge 0.1547 1.8001 'International Tables Vol C Tables 4.2.6.8 and 6.1.1.4'
Se Se -0.0929 2.2259 'International Tables Vol C Tables 4.2.6.8 and 6.1.1.4'

loop_
_geom_angle_atom_site_label_1
_geom_angle_atom_site_label_2
_geom_angle_atom_site_label_3
_geom_angle
_geom_angle_site_symmetry_1
_geom_angle_site_symmetry_3
_geom_angle_publ_flag
N3 Ge1 N1 108.87(11) . . ?
N3 Ge1 Se2 111.98(7) . . ?
N1 Ge1 Se2 113.81(7) . . ?
N3 Ge1 Se1 110.26(7) . . ?
N1 Ge1 Se1 104.13(8) . . ?
Se2 Ge1 Se1 107.484(17) . . ?
N6 Ge2 N4 108.58(10) . . ?
N6 Ge2 Se4 112.84(8) . . ?
N4 Ge2 Se4 114.40(8) . . ?
N6 Ge2 Se3 108.61(8) . . ?
N4 Ge2 Se3 105.20(8) . . ?
Se4 Ge2 Se3 106.782(17) . . ?
C20 Se1 Ge1 96.23(9) . . ?
C26 Se2 Ge1 99.67(9) . . ?
C52 Se3 Ge2 98.10(9) . . ?
C58 Se4 Ge2 97.91(9) . . ?
N3 Si1 C28 111.50(14) . . ?
N3 Si1 C29 111.67(14) . . ?
C28 Si1 C29 110.68(17) . . ?
N3 Si1 C27 111.99(15) . . ?
C28 Si1 C27 105.34(17) . . ?
C29 Si1 C27 105.32(17) . . ?
N3 Si2 C30 109.54(14) . . ?
N3 Si2 C31 112.69(13) . . ?
C30 Si2 C31 107.54(16) . . ?
N3 Si2 C32 111.38(14) . . ?
C30 Si2 C32 109.45(17) . . ?
C31 Si2 C32 106.11(16) . . ?
N6 Si3 C59 112.69(13) . . ?
N6 Si3 C61 110.27(14) . . ?
C59 Si3 C61 107.81(16) . . ?
N6 Si3 C60 111.26(14) . . ?
C59 Si3 C60 106.20(15) . . ?
C61 Si3 C60 108.41(16) . . ?
N6 Si4 C63 112.24(15) . . ?
N6 Si4 C64 110.76(14) . . ?
C63 Si4 C64 110.81(17) . . ?
N6 Si4 C62 112.67(14) . . ?
C63 Si4 C62 104.34(17) . . ?
C64 Si4 C62 105.67(17) . . ?
C13 N1 C6 123.8(2) . . ?
C13 N1 Ge1 118.45(18) . . ?
C6 N1 Ge1 117.60(19) . . ?
C13 N2 C12 121.5(3) . . ?
Si1 N3 Si2 120.99(14) . . ?
Si1 N3 Ge1 121.12(14) . . ?
Si2 N3 Ge1 117.88(13) . . ?
C45 N4 C38 124.7(2) . . ?
C45 N4 Ge2 117.60(18) . . ?
C38 N4 Ge2 117.63(19) . . ?
C45 N5 C44 121.3(3) . . ?
Si4 N6 Si3 120.84(14) . . ?
Si4 N6 Ge2 121.65(13) . . ?
Si3 N6 Ge2 117.48(14) . . ?
C6 C1 C2 110.2(3) . . ?
C3 C2 C1 111.4(3) . . ?
C4 C3 C2 110.4(3) . . ?
C3 C4 C5 111.9(3) . . ?
C4 C5 C6 110.8(3) . . ?
N1 C6 C1 114.8(3) . . ?
N1 C6 C5 114.5(3) . . ?
C1 C6 C5 111.6(2) . . ?
C12 C7 C8 111.4(3) . . ?
C9 C8 C7 110.9(3) . . ?
C8 C9 C10 110.3(3) . . ?
C11 C10 C9 111.2(3) . . ?
C12 C11 C10 112.5(3) . . ?
N2 C12 C11 109.1(3) . . ?
N2 C12 C7 110.5(3) . . ?
C11 C12 C7 110.0(3) . . ?
N2 C13 N1 117.3(3) . . ?
N2 C13 C14 124.2(3) . . ?
N1 C13 C14 118.4(3) . . ?
C20 C15 C16 120.2(3) . . ?
C17 C16 C15 120.0(4) . . ?
C18 C17 C16 120.6(4) . . ?
C17 C18 C19 119.5(4) . . ?
C20 C19 C18 121.2(3) . . ?
C19 C20 C15 118.5(3) . . ?
C19 C20 Se1 120.0(2) . . ?
C15 C20 Se1 121.5(2) . . ?
C22 C21 C26 120.3(3) . . ?
C21 C22 C23 119.9(4) . . ?
C22 C23 C24 120.1(4) . . ?
C25 C24 C23 120.0(4) . . ?
C24 C25 C26 120.9(4) . . ?
C25 C26 C21 118.8(3) . . ?
C25 C26 Se2 120.6(3) . . ?
C21 C26 Se2 120.4(3) . . ?
C38 C33 C34 111.4(3) . . ?
C35 C34 C33 110.6(3) . . ?
C36 C35 C34 111.0(3) . . ?
C35 C36 C37 111.5(3) . . ?
C36 C37 C38 111.7(3) . . ?
N4 C38 C33 114.9(3) . . ?
N4 C38 C37 112.7(3) . . ?
C33 C38 C37 112.9(3) . . ?
C40 C39 C44 111.6(3) . . ?
C41 C40 C39 111.0(3) . . ?
C42 C41 C40 111.1(3) . . ?
C41 C42 C43 110.7(3) . . ?
C44 C43 C42 111.1(3) . . ?
N5 C44 C43 110.1(3) . . ?
N5 C44 C39 110.3(3) . . ?
C43 C44 C39 110.2(3) . . ?
N5 C45 N4 117.8(3) . . ?
N5 C45 C46 123.3(3) . . ?
N4 C45 C46 118.8(3) . . ?
C48 C47 C52 120.0(3) . . ?
C47 C48 C49 120.7(3) . . ?
C50 C49 C48 119.5(3) . . ?
C49 C50 C51 120.0(3) . . ?
C52 C51 C50 119.9(3) . . ?
C51 C52 C47 119.8(3) . . ?
C51 C52 Se3 118.8(3) . . ?
C47 C52 Se3 121.0(3) . . ?
C54 C53 C58 119.9(3) . . ?
C55 C54 C53 120.7(3) . . ?
C54 C55 C56 119.8(3) . . ?
C55 C56 C57 119.9(4) . . ?
C58 C57 C56 120.7(3) . . ?
C57 C58 C53 119.1(3) . . ?
C57 C58 Se4 120.3(3) . . ?
C53 C58 Se4 120.5(2) . . ?

loop_
_geom_bond_atom_site_label_1
_geom_bond_atom_site_label_2
_geom_bond_distance
_geom_bond_site_symmetry_2
_geom_bond_publ_flag
Ge1 N3 1.840(2) . ?
Ge1 N1 1.859(2) . ?
Ge1 Se2 2.3522(5) . ?
Ge1 Se1 2.4009(5) . ?
Ge2 N6 1.848(2) . ?
Ge2 N4 1.871(2) . ?
Ge2 Se4 2.3505(5) . ?
Ge2 Se3 2.3886(5) . ?
Se1 C20 1.925(3) . ?
Se2 C26 1.934(3) . ?
Se3 C52 1.933(3) . ?
Se4 C58 1.942(3) . ?
Si1 N3 1.762(2) . ?
Si1 C28 1.860(3) . ?
Si1 C29 1.859(3) . ?
Si1 C27 1.876(3) . ?
Si2 N3 1.765(3) . ?
Si2 C30 1.874(3) . ?
Si2 C31 1.864(3) . ?
Si2 C32 1.874(3) . ?
Si3 N6 1.768(2) . ?
Si3 C59 1.869(3) . ?
Si3 C61 1.872(3) . ?
Si3 C60 1.878(3) . ?
Si4 N6 1.757(3) . ?
Si4 C63 1.856(3) . ?
Si4 C64 1.873(3) . ?
Si4 C62 1.864(3) . ?
N1 C13 1.395(4) . ?
N1 C6 1.489(3) . ?
N2 C13 1.272(3) . ?
N2 C12 1.467(4) . ?
N4 C45 1.392(4) . ?
N4 C38 1.490(3) . ?
N5 C45 1.270(4) . ?
N5 C44 1.456(4) . ?
C1 C6 1.533(4) . ?
C1 C2 1.528(4) . ?
C2 C3 1.522(5) . ?
C3 C4 1.512(5) . ?
C4 C5 1.514(4) . ?
C5 C6 1.525(4) . ?
C7 C12 1.508(4) . ?
C7 C8 1.528(4) . ?
C8 C9 1.506(5) . ?
C9 C10 1.526(5) . ?
C10 C11 1.518(4) . ?
C11 C12 1.503(4) . ?
C13 C14 1.514(4) . ?
C15 C20 1.378(4) . ?
C15 C16 1.394(5) . ?
C16 C17 1.361(5) . ?
C17 C18 1.371(5) . ?
C18 C19 1.372(5) . ?
C19 C20 1.387(4) . ?
C21 C22 1.397(5) . ?
C21 C26 1.372(4) . ?
C22 C23 1.360(5) . ?
C23 C24 1.369(5) . ?
C24 C25 1.373(5) . ?
C25 C26 1.376(4) . ?
C33 C38 1.527(4) . ?
C33 C34 1.531(4) . ?
C34 C35 1.525(4) . ?
C35 C36 1.497(5) . ?
C36 C37 1.521(4) . ?
C37 C38 1.534(4) . ?
C39 C40 1.521(4) . ?
C39 C44 1.518(4) . ?
C40 C41 1.514(5) . ?
C41 C42 1.523(5) . ?
C42 C43 1.529(4) . ?
C43 C44 1.515(4) . ?
C45 C46 1.521(4) . ?
C47 C48 1.376(4) . ?
C47 C52 1.386(4) . ?
C48 C49 1.377(5) . ?
C49 C50 1.382(5) . ?
C50 C51 1.395(5) . ?
C51 C52 1.375(4) . ?
C53 C54 1.389(4) . ?
C53 C58 1.389(4) . ?
C54 C55 1.366(5) . ?
C55 C56 1.376(5) . ?
C56 C57 1.392(5) . ?
C57 C58 1.373(4) . ?
